data_4078728
loop_
_publ_author_name
'Karpov, Alexander V.'
'Shavyrin, Andrei S.'
'Cherkasov, Anton V.'
'Fukin, Georgy K.'
'Trifonov, Alexander A.'

_publ_section_title
;
 Reactions of Bis(alkyl)yttrium Complexes Supported by Bulky N,N Ligands
 with 2,6-Diisopropylaniline and Phenylacetylene
;
_journal_issue 15
_journal_name_full Organometallics
_journal_page_first 5349
_journal_paper_doi 10.1021/om300377h
_journal_volume 31
_journal_year 2012
_chemical_formula_sum 'C96 H112 N4 Y2'
_chemical_formula_weight 1499.72
_chemical_name_systematic
; 
 ? 
;
_space_group_IT_number 11
_symmetry_cell_setting monoclinic
_symmetry_space_group_name_Hall '-P 2yb'
_symmetry_space_group_name_H-M 'P 1 21/m 1'
_atom_sites_solution_hydrogens geom
_atom_sites_solution_primary direct
_atom_sites_solution_secondary difmap
_audit_creation_method SHELXL-97
_cell_angle_alpha 90.00
_cell_angle_beta 97.3720(10)
_cell_angle_gamma 90.00
_cell_formula_units_Z 4
_cell_length_a 12.5802(4)
_cell_length_b 27.1104(9)
_cell_length_c 24.6206(8)
_cell_measurement_reflns_used 900
_cell_measurement_temperature 100(2)
_cell_measurement_theta_max 30
_cell_measurement_theta_min 2
_cell_volume 8327.6(5)
_computing_cell_refinement 'Bruker SMART'
_computing_data_collection 'Bruker SMART'
_computing_data_reduction 'Bruker SHELXTL'
_computing_molecular_graphics 'Bruker SHELXTL'
_computing_publication_material 'Bruker SHELXTL'
_computing_structure_refinement 'SHELXL-97 (Sheldrick, 1997)'
_computing_structure_solution 'SHELXS-97 (Sheldrick, 1990)'
_diffrn_ambient_temperature 100(2)
_diffrn_measured_fraction_theta_full 0.996
_diffrn_measured_fraction_theta_max 0.996
_diffrn_measurement_device_type 'CCD area detector'
_diffrn_measurement_method 'phi and omega scans'
_diffrn_radiation_monochromator graphite
_diffrn_radiation_source 'fine-focus sealed tube'
_diffrn_radiation_type MoK\a
_diffrn_radiation_wavelength 0.71073
_diffrn_reflns_av_R_equivalents 0.1785
_diffrn_reflns_av_sigmaI/netI 0.1539
_diffrn_reflns_limit_h_max 15
_diffrn_reflns_limit_h_min -15
_diffrn_reflns_limit_k_max 33
_diffrn_reflns_limit_k_min -33
_diffrn_reflns_limit_l_max 30
_diffrn_reflns_limit_l_min -30
_diffrn_reflns_number 72470
_diffrn_reflns_theta_full 26.00
_diffrn_reflns_theta_max 26.00
_diffrn_reflns_theta_min 1.74
_exptl_absorpt_coefficient_mu 1.434
_exptl_absorpt_correction_T_max 0.8699
_exptl_absorpt_correction_T_min 0.7247
_exptl_absorpt_correction_type multi-scan
_exptl_absorpt_process_details 'SADABS (Sheldrick, 1998)'
_exptl_crystal_colour red
_exptl_crystal_density_diffrn 1.196
_exptl_crystal_density_method 'not measured'
_exptl_crystal_description prism
_exptl_crystal_F_000 3176
_exptl_crystal_size_max 0.24
_exptl_crystal_size_mid 0.12
_exptl_crystal_size_min 0.10
_refine_diff_density_max 2.181
_refine_diff_density_min -0.975
_refine_diff_density_rms 0.101
_refine_ls_extinction_method none
_refine_ls_goodness_of_fit_ref 0.996
_refine_ls_hydrogen_treatment constr
_refine_ls_matrix_type full
_refine_ls_number_parameters 941
_refine_ls_number_reflns 16692
_refine_ls_number_restraints 61
_refine_ls_restrained_S_all 1.004
_refine_ls_R_factor_all 0.1740
_refine_ls_R_factor_gt 0.0704
_refine_ls_shift/su_max 0.001
_refine_ls_shift/su_mean 0.000
_refine_ls_structure_factor_coef Fsqd
_refine_ls_weighting_details 'calc w=1/[\s^2^(Fo^2^)+(0.0505P)^2^+0.0000P] where P=(Fo^2^+2Fc^2^)/3'
_refine_ls_weighting_scheme calc
_refine_ls_wR_factor_gt 0.1253
_refine_ls_wR_factor_ref 0.1462
_reflns_number_gt 8080
_reflns_number_total 16692
_reflns_threshold_expression >2sigma(I)
_cod_data_source_file om300377h_si_002.cif
_cod_data_source_block yncnm
_cod_depositor_comments
;
The following automatic conversions were performed:

'_symmetry_cell_setting' value 'Monoclinic' changed to 'monoclinic'
according to /home/saulius/struct/CIF-dictionaries/cif_core.dic
dictionary named 'cif_core.dic' version 2.4.2 from 2011-04-26.

Automatic conversion script
Id: cif_fix_values 1891 2012-01-12 08:04:46Z andrius 
;
_cod_original_sg_symbol_H-M P2(1)/m
_cod_database_code 4078728

loop_
_symmetry_equiv_pos_as_xyz
'x, y, z'
'-x, y+1/2, -z'
'-x, -y, -z'
'x, -y-1/2, z'

loop_
_atom_site_label
_atom_site_type_symbol
_atom_site_fract_x
_atom_site_fract_y
_atom_site_fract_z
_atom_site_U_iso_or_equiv
_atom_site_adp_type
_atom_site_occupancy
_atom_site_symmetry_multiplicity
_atom_site_calc_flag
_atom_site_refinement_flags
Y1A Y -0.33773(3) 0.314819(13) 0.202300(14) 0.02240(9) Uani 1 1 d .
N1A N -0.4627(2) 0.37720(10) 0.20203(12) 0.0222(8) Uani 1 1 d .
N2A N -0.3424(2) 0.38323(10) 0.14432(11) 0.0198(8) Uani 1 1 d .
C1A C -0.4141(3) 0.40788(12) 0.17031(13) 0.0171(9) Uani 1 1 d .
C2A C -0.5574(3) 0.38234(11) 0.22843(15) 0.0218(10) Uani 1 1 d .
C3A C -0.6582(3) 0.38379(13) 0.19747(16) 0.0290(11) Uani 1 1 d .
C4A C -0.7497(3) 0.38188(13) 0.22479(17) 0.0370(12) Uani 1 1 d .
H4AA H -0.8190 0.3832 0.2043 0.044 Uiso 1 1 calc R
C5A C -0.7396(3) 0.37816(13) 0.28101(17) 0.0412(12) Uani 1 1 d .
H5AA H -0.8019 0.3760 0.2990 0.049 Uiso 1 1 calc R
C6A C -0.6409(3) 0.37755(13) 0.31102(18) 0.0365(12) Uani 1 1 d .
H6AA H -0.6351 0.3759 0.3498 0.044 Uiso 1 1 calc R
C7A C -0.5482(3) 0.37931(12) 0.28542(15) 0.0273(10) Uani 1 1 d .
C8A C -0.6707(3) 0.38787(16) 0.13558(16) 0.0433(12) Uani 1 1 d U
H8AA H -0.6014 0.4011 0.1258 0.052 Uiso 1 1 calc R
C9A C -0.6858(4) 0.33714(17) 0.1091(2) 0.0662(16) Uani 1 1 d U
H9AA H -0.6297 0.3148 0.1259 0.099 Uiso 1 1 calc R
H9AB H -0.6810 0.3399 0.0698 0.099 Uiso 1 1 calc R
H9AC H -0.7563 0.3241 0.1145 0.099 Uiso 1 1 calc R
C10A C -0.7574(3) 0.42332(17) 0.11192(18) 0.0574(15) Uani 1 1 d .
H10D H -0.7496 0.4545 0.1321 0.086 Uiso 1 1 calc R
H10E H -0.8279 0.4090 0.1151 0.086 Uiso 1 1 calc R
H10F H -0.7508 0.4293 0.0732 0.086 Uiso 1 1 calc R
C11A C -0.4401(3) 0.37861(14) 0.32093(16) 0.0354(12) Uani 1 1 d .
H11B H -0.3835 0.3809 0.2960 0.042 Uiso 1 1 calc R
C12A C -0.4256(4) 0.42269(15) 0.36006(17) 0.0521(14) Uani 1 1 d .
H12D H -0.4374 0.4534 0.3391 0.078 Uiso 1 1 calc R
H12E H -0.3528 0.4225 0.3797 0.078 Uiso 1 1 calc R
H12F H -0.4775 0.4204 0.3865 0.078 Uiso 1 1 calc R
C13A C -0.4198(4) 0.33022(15) 0.35478(17) 0.0520(14) Uani 1 1 d .
H13D H -0.4314 0.3017 0.3303 0.078 Uiso 1 1 calc R
H13E H -0.4694 0.3286 0.3823 0.078 Uiso 1 1 calc R
H13F H -0.3459 0.3299 0.3730 0.078 Uiso 1 1 calc R
C14A C -0.2842(3) 0.40137(12) 0.10241(14) 0.0214(9) Uani 1 1 d .
C15A C -0.3360(3) 0.40322(13) 0.04743(15) 0.0276(10) Uani 1 1 d .
C16A C -0.2795(3) 0.41941(13) 0.00664(16) 0.0360(12) Uani 1 1 d .
H16B H -0.3142 0.4227 -0.0298 0.043 Uiso 1 1 calc R
C17A C -0.1705(3) 0.43108(13) 0.01901(16) 0.0370(11) Uani 1 1 d .
H17B H -0.1321 0.4425 -0.0093 0.044 Uiso 1 1 calc R
C18A C -0.1194(3) 0.42648(13) 0.06984(16) 0.0357(11) Uani 1 1 d .
H18B H -0.0450 0.4338 0.0769 0.043 Uiso 1 1 calc R
C19A C -0.1749(3) 0.41084(13) 0.11328(15) 0.0273(10) Uani 1 1 d .
C20A C -0.4516(3) 0.38601(13) 0.03325(15) 0.0300(11) Uani 1 1 d .
H20B H -0.4869 0.3886 0.0673 0.036 Uiso 1 1 calc R
C21A C -0.4519(3) 0.33037(14) 0.01657(17) 0.0448(13) Uani 1 1 d .
H21D H -0.4115 0.3112 0.0460 0.067 Uiso 1 1 calc R
H21E H -0.4186 0.3267 -0.0170 0.067 Uiso 1 1 calc R
H21F H -0.5259 0.3183 0.0103 0.067 Uiso 1 1 calc R
C22A C -0.5180(4) 0.41633(16) -0.01101(17) 0.0526(14) Uani 1 1 d .
H22D H -0.5109 0.4515 -0.0018 0.079 Uiso 1 1 calc R
H22E H -0.5934 0.4066 -0.0133 0.079 Uiso 1 1 calc R
H22F H -0.4922 0.4104 -0.0464 0.079 Uiso 1 1 calc R
C23A C -0.1132(3) 0.40229(14) 0.16895(15) 0.0322(11) Uani 1 1 d .
H23B H -0.1669 0.3993 0.1954 0.039 Uiso 1 1 calc R
C24A C -0.0362(3) 0.44376(14) 0.18958(17) 0.0403(12) Uani 1 1 d .
H24D H -0.0756 0.4750 0.1891 0.060 Uiso 1 1 calc R
H24E H 0.0203 0.4464 0.1658 0.060 Uiso 1 1 calc R
H24F H -0.0040 0.4365 0.2271 0.060 Uiso 1 1 calc R
C25A C -0.0514(3) 0.35277(14) 0.17039(16) 0.0352(12) Uani 1 1 d .
H25D H -0.1020 0.3257 0.1608 0.053 Uiso 1 1 calc R
H25E H -0.0136 0.3473 0.2073 0.053 Uiso 1 1 calc R
H25F H 0.0007 0.3539 0.1440 0.053 Uiso 1 1 calc R
C26A C -0.4249(3) 0.46441(12) 0.17028(14) 0.0231(10) Uani 1 1 d .
C27A C -0.5045(3) 0.48370(13) 0.20623(15) 0.0311(11) Uani 1 1 d .
H27D H -0.4907 0.4684 0.2425 0.047 Uiso 1 1 calc R
H27E H -0.5774 0.4757 0.1896 0.047 Uiso 1 1 calc R
H27F H -0.4970 0.5196 0.2099 0.047 Uiso 1 1 calc R
C28A C -0.4580(3) 0.48674(13) 0.11192(15) 0.0374(12) Uani 1 1 d .
H28D H -0.5268 0.4727 0.0960 0.056 Uiso 1 1 calc R
H28E H -0.4031 0.4789 0.0884 0.056 Uiso 1 1 calc R
H28F H -0.4649 0.5226 0.1148 0.056 Uiso 1 1 calc R
C29A C -0.3151(3) 0.48607(13) 0.19321(16) 0.0364(12) Uani 1 1 d .
H29D H -0.2914 0.4716 0.2292 0.055 Uiso 1 1 calc R
H29E H -0.3213 0.5219 0.1969 0.055 Uiso 1 1 calc R
H29F H -0.2627 0.4785 0.1682 0.055 Uiso 1 1 calc R
C30A C -0.4655(4) 0.2500 0.2214(2) 0.0284(14) Uani 1 2 d SU
C31A C -0.5540(5) 0.2500 0.2383(3) 0.0490(16) Uani 1 2 d SU
C32A C -0.6626(3) 0.2500 0.25506(13) 0.0571(14) Uani 1 2 d SDU
C33A C -0.7504(3) 0.2500 0.2146(2) 0.0622(6) Uani 1 2 d SDU
H33A H -0.7377 0.2500 0.1774 0.075 Uiso 1 2 calc SR
C34A C -0.8555(3) 0.2500 0.22585(11) 0.0622(6) Uani 1 2 d SDU
H34A H -0.9151 0.2500 0.1979 0.075 Uiso 1 2 calc SR
C35A C -0.8666(3) 0.2500 0.28038(13) 0.0622(6) Uani 1 2 d SDU
H35A H -0.9370 0.2500 0.2905 0.075 Uiso 1 2 calc SR
C36A C -0.7815(3) 0.2500 0.32116(14) 0.0622(6) Uani 1 2 d SDU
H36A H -0.7953 0.2500 0.3582 0.075 Uiso 1 2 calc SR
C37A C -0.6737(3) 0.2500 0.31014(16) 0.0622(6) Uani 1 2 d SDU
H37A H -0.6143 0.2500 0.3382 0.075 Uiso 1 2 calc SR
C38A C -0.2813(4) 0.2500 0.1403(2) 0.0252(14) Uani 1 2 d S
C39A C -0.2402(4) 0.2500 0.0985(2) 0.0244(14) Uani 1 2 d S
C40A C -0.1890(4) 0.2500 0.0492(2) 0.0254(14) Uani 1 2 d S
C41A C -0.1685(3) 0.29410(13) 0.02354(15) 0.0340(11) Uani 1 1 d .
H41B H -0.1858 0.3245 0.0395 0.041 Uiso 1 1 calc R
C42A C -0.1235(3) 0.29448(14) -0.02459(16) 0.0420(12) Uani 1 1 d .
H42B H -0.1070 0.3248 -0.0409 0.050 Uiso 1 1 calc R
C43A C -0.1026(5) 0.2500 -0.0491(2) 0.0389(17) Uani 1 2 d S
H43B H -0.0737 0.2500 -0.0829 0.047 Uiso 1 2 calc SR
C44A C -0.1967(3) 0.27363(13) 0.28048(14) 0.0299(11) Uani 1 1 d .
C45A C -0.2014(3) 0.32224(14) 0.27781(15) 0.0325(11) Uani 1 1 d .
C46A C -0.1319(3) 0.35517(15) 0.31559(15) 0.0339(11) Uani 1 1 d .
C47A C -0.1485(3) 0.40590(15) 0.31516(16) 0.0423(13) Uani 1 1 d .
H47B H -0.2056 0.4192 0.2905 0.051 Uiso 1 1 calc R
C48A C -0.0860(4) 0.43737(18) 0.34872(17) 0.0561(14) Uani 1 1 d U
H48B H -0.0997 0.4718 0.3474 0.067 Uiso 1 1 calc R
C49A C -0.0033(4) 0.41857(18) 0.38428(18) 0.0605(15) Uani 1 1 d U
H49B H 0.0420 0.4401 0.4073 0.073 Uiso 1 1 calc R
C50A C 0.0143(3) 0.3685(2) 0.3867(2) 0.0677(18) Uani 1 1 d .
H50B H 0.0713 0.3557 0.4118 0.081 Uiso 1 1 calc R
C51A C -0.0490(3) 0.33675(18) 0.35358(17) 0.0469(13) Uani 1 1 d .
H51B H -0.0367 0.3022 0.3563 0.056 Uiso 1 1 calc R
Y1B Y -0.29155(2) 0.314851(13) 0.635038(13) 0.01739(8) Uani 1 1 d .
N1B N -0.3027(2) 0.37619(10) 0.69958(11) 0.0180(8) Uani 1 1 d .
N2B N -0.1774(2) 0.38279(10) 0.64479(11) 0.0202(8) Uani 1 1 d .
C1B C -0.2330(3) 0.40670(12) 0.67972(13) 0.0164(9) Uani 1 1 d .
C2B C -0.3653(3) 0.38075(11) 0.74387(14) 0.0191(9) Uani 1 1 d .
C3B C -0.3127(3) 0.37975(11) 0.79813(14) 0.0202(9) Uani 1 1 d .
C4B C -0.3750(3) 0.37725(12) 0.84056(14) 0.0236(10) Uani 1 1 d .
H4BA H -0.3404 0.3769 0.8772 0.028 Uiso 1 1 calc R
C5B C -0.4856(3) 0.37521(12) 0.83141(15) 0.0274(10) Uani 1 1 d .
H5BA H -0.5267 0.3727 0.8611 0.033 Uiso 1 1 calc R
C6B C -0.5354(3) 0.37688(12) 0.77733(15) 0.0245(10) Uani 1 1 d .
H6BA H -0.6114 0.3762 0.7707 0.029 Uiso 1 1 calc R
C7B C -0.4779(3) 0.37948(12) 0.73292(15) 0.0231(10) Uani 1 1 d .
C8B C -0.1909(3) 0.37941(13) 0.81044(15) 0.0267(10) Uani 1 1 d .
H8BA H -0.1627 0.3947 0.7782 0.032 Uiso 1 1 calc R
C9B C -0.1477(3) 0.32673(14) 0.81510(16) 0.0411(13) Uani 1 1 d .
H9BA H -0.0694 0.3275 0.8233 0.062 Uiso 1 1 calc R
H9BB H -0.1681 0.3094 0.7804 0.062 Uiso 1 1 calc R
H9BC H -0.1779 0.3095 0.8446 0.062 Uiso 1 1 calc R
C10B C -0.1469(3) 0.40970(15) 0.86045(15) 0.0385(12) Uani 1 1 d .
H10A H -0.0685 0.4110 0.8632 0.058 Uiso 1 1 calc R
H10B H -0.1678 0.3943 0.8935 0.058 Uiso 1 1 calc R
H10C H -0.1760 0.4432 0.8568 0.058 Uiso 1 1 calc R
C11B C -0.5355(3) 0.38203(13) 0.67534(15) 0.0260(10) Uani 1 1 d .
H11A H -0.4799 0.3811 0.6497 0.031 Uiso 1 1 calc R
C12B C -0.5968(3) 0.43108(13) 0.66574(15) 0.0326(11) Uani 1 1 d .
H12A H -0.5458 0.4586 0.6696 0.049 Uiso 1 1 calc R
H12B H -0.6471 0.4346 0.6928 0.049 Uiso 1 1 calc R
H12C H -0.6365 0.4313 0.6288 0.049 Uiso 1 1 calc R
C13B C -0.6109(3) 0.33871(13) 0.66119(15) 0.0315(11) Uani 1 1 d .
H13A H -0.5702 0.3078 0.6656 0.047 Uiso 1 1 calc R
H13B H -0.6445 0.3418 0.6232 0.047 Uiso 1 1 calc R
H13C H -0.6664 0.3386 0.6857 0.047 Uiso 1 1 calc R
C14B C -0.0884(3) 0.40048(11) 0.62012(14) 0.0190(9) Uani 1 1 d .
C15B C -0.1005(3) 0.41330(12) 0.56397(14) 0.0223(10) Uani 1 1 d .
C16B C -0.0083(3) 0.42784(13) 0.54121(15) 0.0305(11) Uani 1 1 d .
H16A H -0.0153 0.4378 0.5039 0.037 Uiso 1 1 calc R
C17B C 0.0910(3) 0.42809(13) 0.57115(15) 0.0321(11) Uani 1 1 d .
H17A H 0.1518 0.4386 0.5549 0.038 Uiso 1 1 calc R
C18B C 0.1024(3) 0.41303(12) 0.62501(15) 0.0265(10) Uani 1 1 d .
H18A H 0.1719 0.4129 0.6454 0.032 Uiso 1 1 calc R
C19B C 0.0161(3) 0.39813(13) 0.65037(14) 0.0230(10) Uani 1 1 d .
C20B C -0.2059(3) 0.40917(13) 0.52870(14) 0.0262(10) Uani 1 1 d .
H20A H -0.2628 0.4069 0.5535 0.031 Uiso 1 1 calc R
C21B C -0.2320(3) 0.45383(14) 0.49112(15) 0.0351(11) Uani 1 1 d .
H21A H -0.2177 0.4843 0.5123 0.053 Uiso 1 1 calc R
H21B H -0.3078 0.4528 0.4757 0.053 Uiso 1 1 calc R
H21C H -0.1873 0.4530 0.4613 0.053 Uiso 1 1 calc R
C22B C -0.2110(3) 0.36141(13) 0.49422(15) 0.0321(11) Uani 1 1 d .
H22A H -0.1980 0.3329 0.5186 0.048 Uiso 1 1 calc R
H22B H -0.1563 0.3626 0.4693 0.048 Uiso 1 1 calc R
H22C H -0.2821 0.3585 0.4729 0.048 Uiso 1 1 calc R
C23B C 0.0327(3) 0.37849(14) 0.70841(15) 0.0289(11) Uani 1 1 d .
H23A H -0.0364 0.3824 0.7240 0.035 Uiso 1 1 calc R
C24B C 0.0590(3) 0.32276(14) 0.70779(16) 0.0401(12) Uani 1 1 d .
H24A H -0.0029 0.3047 0.6894 0.060 Uiso 1 1 calc R
H24B H 0.0755 0.3108 0.7455 0.060 Uiso 1 1 calc R
H24C H 0.1210 0.3174 0.6881 0.060 Uiso 1 1 calc R
C25B C 0.1199(3) 0.40606(16) 0.74631(17) 0.0461(13) Uani 1 1 d .
H25A H 0.1062 0.4416 0.7438 0.069 Uiso 1 1 calc R
H25B H 0.1903 0.3990 0.7351 0.069 Uiso 1 1 calc R
H25C H 0.1186 0.3951 0.7842 0.069 Uiso 1 1 calc R
C26B C -0.2281(3) 0.46327(12) 0.68920(14) 0.0192(9) Uani 1 1 d U
C27B C -0.2614(4) 0.48807(15) 0.63348(16) 0.0477(13) Uani 1 1 d U
H27A H -0.3291 0.4738 0.6164 0.072 Uiso 1 1 calc R
H27B H -0.2057 0.4827 0.6097 0.072 Uiso 1 1 calc R
H27C H -0.2707 0.5236 0.6388 0.072 Uiso 1 1 calc R
C28B C -0.1153(3) 0.48169(15) 0.71075(17) 0.0438(13) Uani 1 1 d U
H28A H -0.0912 0.4660 0.7461 0.066 Uiso 1 1 calc R
H28B H -0.1168 0.5176 0.7155 0.066 Uiso 1 1 calc R
H28C H -0.0659 0.4733 0.6845 0.066 Uiso 1 1 calc R
C29B C -0.3016(3) 0.48128(14) 0.72892(17) 0.0450(13) Uani 1 1 d .
H29A H -0.3751 0.4706 0.7165 0.068 Uiso 1 1 calc R
H29B H -0.2992 0.5174 0.7307 0.068 Uiso 1 1 calc R
H29C H -0.2784 0.4676 0.7653 0.068 Uiso 1 1 calc R
C30B C -0.3503(4) 0.2500 0.69607(19) 0.0180(13) Uani 1 2 d S
C31B C -0.3983(4) 0.2500 0.7362(2) 0.0269(15) Uani 1 2 d S
C32B C -0.4511(4) 0.2500 0.7854(2) 0.0360(14) Uani 1 2 d SU
C33B C -0.5629(5) 0.2500 0.7788(3) 0.0622(6) Uani 1 2 d S
H33B H -0.6034 0.2500 0.7435 0.075 Uiso 1 2 calc SR
C34B C -0.6149(6) 0.2500 0.8281(3) 0.0622(6) Uani 1 2 d S
H34B H -0.6908 0.2500 0.8261 0.075 Uiso 1 2 calc SR
C35B C -0.5514(5) 0.2500 0.8773(3) 0.0622(6) Uani 1 2 d S
H35B H -0.5861 0.2500 0.9094 0.075 Uiso 1 2 calc SR
C36B C -0.4453(5) 0.2500 0.8840(3) 0.0622(6) Uani 1 2 d S
H36B H -0.4060 0.2500 0.9196 0.075 Uiso 1 2 calc SR
C37B C -0.3922(6) 0.2500 0.8374(3) 0.0622(6) Uani 1 2 d SU
H37B H -0.3161 0.2500 0.8412 0.075 Uiso 1 2 calc SR
C38B C -0.1681(4) 0.2500 0.6112(2) 0.0190(13) Uani 1 2 d S
C39B C -0.0859(4) 0.2500 0.5913(2) 0.0195(13) Uani 1 2 d S
C40B C 0.0135(4) 0.2500 0.5675(2) 0.0256(14) Uani 1 2 d S
C41B C 0.0637(3) 0.29463(14) 0.55801(16) 0.0326(11) Uani 1 1 d .
H41A H 0.0300 0.3250 0.5646 0.039 Uiso 1 1 calc R
C42B C 0.1624(3) 0.29450(14) 0.53913(17) 0.0420(12) Uani 1 1 d .
H42A H 0.1972 0.3247 0.5331 0.050 Uiso 1 1 calc R
C43B C 0.2106(5) 0.2500 0.5290(3) 0.0448(18) Uani 1 2 d S
H43A H 0.2775 0.2500 0.5150 0.054 Uiso 1 2 calc SR
C44B C -0.4332(2) 0.27342(11) 0.55736(13) 0.0188(9) Uani 1 1 d .
C45B C -0.4293(2) 0.32213(12) 0.56039(13) 0.0190(9) Uani 1 1 d .
C46B C -0.5067(3) 0.35358(13) 0.52617(14) 0.0220(9) Uani 1 1 d .
C47B C -0.5087(3) 0.40451(14) 0.53383(15) 0.0296(11) Uani 1 1 d .
H47A H -0.4560 0.4191 0.5601 0.036 Uiso 1 1 calc R
C48B C -0.5839(3) 0.43459(15) 0.50478(16) 0.0385(12) Uani 1 1 d .
H48A H -0.5815 0.4692 0.5106 0.046 Uiso 1 1 calc R
C49B C -0.6629(3) 0.41424(14) 0.46720(15) 0.0335(11) Uani 1 1 d .
H49A H -0.7171 0.4345 0.4481 0.040 Uiso 1 1 calc R
C50B C -0.6618(3) 0.36430(14) 0.45793(15) 0.0303(11) Uani 1 1 d .
H50A H -0.7145 0.3501 0.4314 0.036 Uiso 1 1 calc R
C51B C -0.5851(3) 0.33435(14) 0.48667(14) 0.0260(10) Uani 1 1 d .
H51A H -0.5859 0.2999 0.4793 0.031 Uiso 1 1 calc R
C1S C 0.2278(3) 0.39885(14) -0.10578(17) 0.0576(15) Uani 1 1 d D
H1SA H 0.2707 0.4069 -0.1336 0.069 Uiso 1 1 calc R
C2S C 0.2117(3) 0.35032(19) -0.09400(16) 0.0690(17) Uani 1 1 d D
H2SA H 0.2419 0.3247 -0.1134 0.083 Uiso 1 1 calc R
C3S C 0.1490(4) 0.3397(2) -0.05237(18) 0.082(2) Uani 1 1 d D
H3SA H 0.1369 0.3065 -0.0425 0.098 Uiso 1 1 calc R
C4S C 0.1054(4) 0.3774(2) -0.0262(2) 0.0680(17) Uani 1 1 d .
H4SA H 0.0622 0.3706 0.0019 0.082 Uiso 1 1 calc R
C5S C 0.1237(4) 0.4244(2) -0.0402(2) 0.0625(16) Uani 1 1 d .
H5SA H 0.0920 0.4501 -0.0216 0.075 Uiso 1 1 calc R
C6S C 0.1834(4) 0.43638(17) -0.07834(19) 0.0660(16) Uani 1 1 d D
H6SA H 0.1956 0.4700 -0.0867 0.079 Uiso 1 1 calc R

loop_
_atom_site_aniso_label
_atom_site_aniso_U_11
_atom_site_aniso_U_22
_atom_site_aniso_U_33
_atom_site_aniso_U_23
_atom_site_aniso_U_13
_atom_site_aniso_U_12
Y1A 0.02653(18) 0.01798(17) 0.02300(18) -0.00028(18) 0.00431(15) 0.00052(18)
N1A 0.0229(16) 0.0163(16) 0.0290(18) -0.0044(13) 0.0090(14) -0.0024(13)
N2A 0.0210(15) 0.0222(16) 0.0171(16) -0.0010(13) 0.0057(13) -0.0014(13)
C1A 0.0149(17) 0.0183(18) 0.0169(18) 0.0021(15) -0.0027(15) -0.0004(15)
C2A 0.0207(18) 0.0080(17) 0.038(2) -0.0015(16) 0.0108(18) 0.0002(15)
C3A 0.031(2) 0.021(2) 0.037(2) -0.0036(18) 0.0119(19) 0.0034(17)
C4A 0.024(2) 0.028(2) 0.062(3) -0.011(2) 0.014(2) -0.0060(18)
C5A 0.055(3) 0.018(2) 0.060(3) -0.0033(19) 0.041(2) 0.0003(19)
C6A 0.043(2) 0.020(2) 0.050(3) 0.0052(19) 0.022(2) 0.0060(19)
C7A 0.040(2) 0.016(2) 0.028(2) -0.0011(16) 0.0143(19) -0.0004(17)
C8A 0.034(2) 0.058(2) 0.036(3) -0.011(2) -0.001(2) 0.012(2)
C9A 0.055(3) 0.074(3) 0.068(3) -0.031(3) 0.000(3) -0.009(3)
C10A 0.040(3) 0.087(4) 0.045(3) -0.005(3) 0.003(2) 0.009(3)
C11A 0.041(2) 0.036(2) 0.030(2) -0.0006(19) 0.009(2) 0.003(2)
C12A 0.071(3) 0.050(3) 0.033(3) -0.006(2) -0.003(2) -0.001(3)
C13A 0.067(3) 0.057(3) 0.034(3) -0.001(2) 0.011(2) 0.012(3)
C14A 0.033(2) 0.0081(17) 0.025(2) -0.0031(15) 0.0110(17) -0.0002(16)
C15A 0.042(2) 0.0165(19) 0.027(2) 0.0018(17) 0.0132(18) 0.0090(18)
C16A 0.056(3) 0.028(2) 0.025(2) -0.0037(18) 0.009(2) 0.001(2)
C17A 0.058(3) 0.026(2) 0.033(2) -0.0014(18) 0.028(2) -0.008(2)
C18A 0.041(2) 0.024(2) 0.047(2) -0.0079(19) 0.026(2) -0.0063(19)
C19A 0.033(2) 0.0168(19) 0.036(2) -0.0040(17) 0.0180(18) -0.0054(17)
C20A 0.040(2) 0.034(2) 0.017(2) -0.0035(17) 0.0048(18) 0.0079(19)
C21A 0.044(3) 0.042(3) 0.048(3) -0.012(2) 0.004(2) -0.004(2)
C22A 0.066(3) 0.054(3) 0.035(3) 0.003(2) -0.007(2) 0.016(3)
C23A 0.031(2) 0.033(2) 0.033(2) -0.0115(19) 0.0067(19) -0.0031(19)
C24A 0.031(2) 0.039(2) 0.051(3) -0.015(2) 0.007(2) -0.009(2)
C25A 0.025(2) 0.039(2) 0.042(3) -0.001(2) 0.006(2) -0.0065(19)
C26A 0.033(2) 0.0165(19) 0.0211(19) 0.0000(16) 0.0082(17) -0.0024(17)
C27A 0.043(2) 0.019(2) 0.033(2) -0.0047(18) 0.0108(19) 0.0028(18)
C28A 0.058(3) 0.023(2) 0.033(2) 0.0051(18) 0.012(2) 0.006(2)
C29A 0.039(2) 0.020(2) 0.050(3) -0.007(2) 0.006(2) -0.0018(19)
C30A 0.038(3) 0.022(3) 0.023(3) 0.000 -0.001(2) 0.000
C31A 0.058(2) 0.020(3) 0.073(4) 0.000 0.026(2) 0.000
C32A 0.066(2) 0.038(3) 0.072(2) 0.000 0.0287(19) 0.000
C33A 0.0696(11) 0.0471(10) 0.0749(11) 0.000 0.0288(9) 0.000
C34A 0.0696(11) 0.0471(10) 0.0749(11) 0.000 0.0288(9) 0.000
C35A 0.0696(11) 0.0471(10) 0.0749(11) 0.000 0.0288(9) 0.000
C36A 0.0696(11) 0.0471(10) 0.0749(11) 0.000 0.0288(9) 0.000
C37A 0.0696(11) 0.0471(10) 0.0749(11) 0.000 0.0288(9) 0.000
C38A 0.030(3) 0.014(3) 0.029(3) 0.000 -0.004(3) 0.000
C39A 0.035(3) 0.010(3) 0.028(3) 0.000 0.001(3) 0.000
C40A 0.041(3) 0.022(3) 0.013(3) 0.000 0.004(2) 0.000
C41A 0.051(2) 0.0171(19) 0.038(2) 0.0022(18) 0.022(2) 0.0040(19)
C42A 0.063(3) 0.027(2) 0.040(2) 0.0044(19) 0.024(2) 0.000(2)
C43A 0.060(4) 0.040(4) 0.020(3) 0.000 0.018(3) 0.000
C44A 0.030(2) 0.036(2) 0.024(2) 0.0027(16) 0.0046(18) 0.0003(17)
C45A 0.031(2) 0.036(3) 0.032(2) -0.0048(19) 0.0084(18) -0.0012(19)
C46A 0.031(2) 0.049(3) 0.021(2) -0.0087(19) 0.0040(19) -0.002(2)
C47A 0.053(3) 0.043(3) 0.032(2) -0.002(2) 0.008(2) -0.011(2)
C48A 0.072(3) 0.062(3) 0.038(3) -0.018(2) 0.020(2) -0.032(2)
C49A 0.055(3) 0.089(4) 0.042(3) -0.031(2) 0.022(2) -0.036(3)
C50A 0.026(2) 0.121(5) 0.053(3) -0.027(3) -0.004(2) -0.008(3)
C51A 0.028(2) 0.071(3) 0.042(3) -0.014(2) 0.004(2) 0.010(2)
Y1B 0.01792(16) 0.01385(16) 0.02072(18) -0.00030(17) 0.00369(14) -0.00046(17)
N1B 0.0133(14) 0.0190(16) 0.0224(16) 0.0007(13) 0.0048(13) -0.0031(12)
N2B 0.0168(15) 0.0230(16) 0.0228(16) -0.0011(13) 0.0106(13) -0.0003(13)
C1B 0.0133(17) 0.0185(19) 0.0165(18) 0.0021(15) -0.0018(15) 0.0044(15)
C2B 0.0250(19) 0.0076(17) 0.026(2) -0.0002(15) 0.0087(17) 0.0008(15)
C3B 0.028(2) 0.0103(18) 0.023(2) -0.0013(15) 0.0091(17) 0.0012(15)
C4B 0.040(2) 0.0162(19) 0.0157(19) 0.0022(15) 0.0074(18) 0.0044(17)
C5B 0.040(2) 0.020(2) 0.026(2) -0.0009(16) 0.0172(18) 0.0048(18)
C6B 0.027(2) 0.0156(19) 0.034(2) -0.0028(16) 0.0141(18) -0.0022(16)
C7B 0.0205(19) 0.020(2) 0.031(2) -0.0017(16) 0.0128(17) -0.0018(16)
C8B 0.024(2) 0.035(2) 0.023(2) -0.0020(17) 0.0070(17) 0.0024(18)
C9B 0.036(2) 0.050(3) 0.036(2) 0.002(2) 0.002(2) 0.010(2)
C10B 0.037(2) 0.048(3) 0.029(2) -0.010(2) 0.001(2) -0.003(2)
C11B 0.0172(18) 0.034(2) 0.028(2) -0.0057(18) 0.0088(17) 0.0028(17)
C12B 0.023(2) 0.038(2) 0.037(2) 0.003(2) 0.0013(19) -0.0007(19)
C13B 0.032(2) 0.035(2) 0.028(2) -0.0029(19) 0.0037(19) -0.0020(19)
C14B 0.0257(19) 0.0065(17) 0.026(2) -0.0045(15) 0.0099(17) -0.0036(15)
C15B 0.0244(19) 0.0160(19) 0.028(2) 0.0007(16) 0.0090(17) 0.0029(16)
C16B 0.044(2) 0.024(2) 0.026(2) 0.0032(17) 0.0153(19) -0.0019(19)
C17B 0.032(2) 0.030(2) 0.038(2) 0.0002(19) 0.0215(19) -0.0019(18)
C18B 0.0208(19) 0.023(2) 0.036(2) -0.0060(18) 0.0089(18) -0.0046(17)
C19B 0.0238(19) 0.026(2) 0.0194(19) -0.0037(17) 0.0028(17) -0.0011(17)
C20B 0.032(2) 0.026(2) 0.023(2) 0.0031(17) 0.0136(17) 0.0040(18)
C21B 0.042(2) 0.039(2) 0.024(2) 0.0059(19) 0.002(2) 0.004(2)
C22B 0.035(2) 0.028(2) 0.033(2) 0.0044(19) 0.004(2) 0.0032(19)
C23B 0.0145(19) 0.046(3) 0.027(2) -0.0003(19) 0.0062(17) -0.0005(18)
C24B 0.034(2) 0.049(3) 0.036(2) 0.012(2) -0.001(2) 0.000(2)
C25B 0.036(2) 0.061(3) 0.039(3) -0.003(2) -0.004(2) -0.003(2)
C26B 0.0260(18) 0.0091(17) 0.0223(18) -0.0054(14) 0.0028(16) 0.0004(15)
C27B 0.079(3) 0.031(2) 0.034(2) -0.0013(19) 0.007(2) 0.003(2)
C28B 0.038(2) 0.038(3) 0.054(3) -0.010(2) 0.000(2) -0.003(2)
C29B 0.057(3) 0.028(2) 0.055(3) -0.007(2) 0.027(2) 0.002(2)
C30B 0.022(3) 0.012(3) 0.021(3) 0.000 0.007(2) 0.000
C31B 0.034(3) 0.018(3) 0.031(3) 0.000 0.011(3) 0.000
C32B 0.053(3) 0.008(3) 0.056(3) 0.000 0.040(2) 0.000
C33B 0.0696(11) 0.0471(10) 0.0749(11) 0.000 0.0288(9) 0.000
C34B 0.0696(11) 0.0471(10) 0.0749(11) 0.000 0.0288(9) 0.000
C35B 0.0696(11) 0.0471(10) 0.0749(11) 0.000 0.0288(9) 0.000
C36B 0.0696(11) 0.0471(10) 0.0749(11) 0.000 0.0288(9) 0.000
C37B 0.0696(11) 0.0471(10) 0.0749(11) 0.000 0.0288(9) 0.000
C38B 0.012(2) 0.012(3) 0.036(3) 0.000 0.012(2) 0.000
C39B 0.019(3) 0.016(3) 0.024(3) 0.000 0.005(2) 0.000
C40B 0.024(3) 0.021(3) 0.034(3) 0.000 0.014(2) 0.000
C41B 0.031(2) 0.023(2) 0.047(2) 0.0008(19) 0.0162(19) -0.0021(18)
C42B 0.044(2) 0.028(2) 0.060(3) -0.002(2) 0.030(2) -0.011(2)
C43B 0.041(3) 0.027(3) 0.074(4) 0.000 0.034(3) 0.000
C44B 0.0147(17) 0.0230(18) 0.0188(19) -0.0046(15) 0.0022(15) -0.0035(15)
C45B 0.0125(16) 0.026(2) 0.0183(18) -0.0013(16) 0.0010(15) -0.0036(16)
C46B 0.0202(18) 0.024(2) 0.025(2) 0.0003(16) 0.0136(16) -0.0003(16)
C47B 0.030(2) 0.030(2) 0.029(2) -0.0013(18) 0.0038(18) 0.0021(18)
C48B 0.043(2) 0.032(2) 0.042(3) 0.009(2) 0.015(2) 0.009(2)
C49B 0.029(2) 0.039(2) 0.033(2) 0.0150(19) 0.0046(19) 0.0123(19)
C50B 0.0171(19) 0.046(2) 0.028(2) 0.010(2) 0.0039(18) -0.0021(19)
C51B 0.027(2) 0.029(2) 0.023(2) 0.0120(17) 0.0058(17) 0.0001(17)
C1S 0.045(3) 0.081(4) 0.046(3) 0.004(3) 0.003(2) -0.016(3)
C2S 0.068(3) 0.062(3) 0.078(4) -0.027(3) 0.012(3) 0.002(3)
C3S 0.093(4) 0.061(4) 0.087(4) -0.003(3) -0.003(4) -0.023(3)
C4S 0.063(3) 0.092(4) 0.050(3) -0.001(3) 0.013(3) -0.026(3)
C5S 0.050(3) 0.082(4) 0.054(3) 0.005(3) 0.002(3) -0.004(3)
C6S 0.047(3) 0.092(4) 0.057(3) 0.011(3) -0.001(3) 0.001(3)

loop_
_atom_type_symbol
_atom_type_description
_atom_type_scat_dispersion_real
_atom_type_scat_dispersion_imag
_atom_type_scat_source
C C 0.0033 0.0016 'International Tables Vol C Tables 4.2.6.8 and 6.1.1.4'
H H 0.0000 0.0000 'International Tables Vol C Tables 4.2.6.8 and 6.1.1.4'
N N 0.0061 0.0033 'International Tables Vol C Tables 4.2.6.8 and 6.1.1.4'
Y Y -2.7962 3.5667 'International Tables Vol C Tables 4.2.6.8 and 6.1.1.4'

loop_
_geom_angle_atom_site_label_1
_geom_angle_atom_site_label_2
_geom_angle_atom_site_label_3
_geom_angle
_geom_angle_site_symmetry_1
_geom_angle_site_symmetry_3
N1A Y1A N2A 56.85(10) . .
N1A Y1A C45A 111.35(11) . .
N2A Y1A C45A 111.75(11) . .
N1A Y1A C30A 93.57(11) . .
N2A Y1A C30A 135.72(13) . .
C45A Y1A C30A 109.55(15) . .
N1A Y1A C38A 139.71(13) . .
N2A Y1A C38A 99.92(11) . .
C45A Y1A C38A 107.83(14) . .
C30A Y1A C38A 81.84(14) . .
N1A Y1A C44A 133.88(11) . .
N2A Y1A C44A 136.87(10) . .
C45A Y1A C44A 29.42(11) . .
C30A Y1A C44A 87.36(13) . .
C38A Y1A C44A 86.10(13) . .
N1A Y1A C1A 28.72(10) . .
N2A Y1A C1A 28.98(9) . .
C45A Y1A C1A 109.54(11) . .
C30A Y1A C1A 119.39(12) . .
C38A Y1A C1A 125.64(12) . .
C44A Y1A C1A 138.86(10) . .
N1A Y1A Y1A 137.10(7) . 4_565
N2A Y1A Y1A 142.54(7) . 4_565
C45A Y1A Y1A 94.87(9) . 4_565
C30A Y1A Y1A 44.58(9) . 4_565
C38A Y1A Y1A 45.12(9) . 4_565
C44A Y1A Y1A 65.45(7) . 4_565
C1A Y1A Y1A 155.27(6) . 4_565
C1A N1A C2A 132.1(3) . .
C1A N1A Y1A 95.5(2) . .
C2A N1A Y1A 132.4(2) . .
C1A N2A C14A 127.5(3) . .
C1A N2A Y1A 94.0(2) . .
C14A N2A Y1A 137.8(2) . .
N1A C1A N2A 110.6(3) . .
N1A C1A C26A 124.9(3) . .
N2A C1A C26A 123.9(3) . .
N1A C1A Y1A 55.82(17) . .
N2A C1A Y1A 57.05(16) . .
C26A C1A Y1A 158.8(2) . .
C3A C2A C7A 120.2(3) . .
C3A C2A N1A 120.3(3) . .
C7A C2A N1A 118.9(3) . .
C2A C3A C4A 118.7(4) . .
C2A C3A C8A 121.5(3) . .
C4A C3A C8A 119.8(3) . .
C5A C4A C3A 120.5(4) . .
C6A C5A C4A 120.5(4) . .
C5A C6A C7A 120.7(4) . .
C2A C7A C6A 119.3(3) . .
C2A C7A C11A 122.1(3) . .
C6A C7A C11A 118.5(3) . .
C10A C8A C3A 114.2(3) . .
C10A C8A C9A 111.4(3) . .
C3A C8A C9A 110.8(4) . .
C7A C11A C12A 112.2(3) . .
C7A C11A C13A 113.1(3) . .
C12A C11A C13A 108.8(3) . .
C19A C14A C15A 119.8(3) . .
C19A C14A N2A 120.7(3) . .
C15A C14A N2A 118.9(3) . .
C16A C15A C14A 119.2(3) . .
C16A C15A C20A 119.8(3) . .
C14A C15A C20A 120.9(3) . .
C15A C16A C17A 119.7(4) . .
C18A C17A C16A 121.4(4) . .
C17A C18A C19A 120.7(4) . .
C14A C19A C18A 118.8(3) . .
C14A C19A C23A 121.9(3) . .
C18A C19A C23A 119.2(3) . .
C15A C20A C22A 114.7(3) . .
C15A C20A C21A 109.0(3) . .
C22A C20A C21A 110.5(3) . .
C19A C23A C24A 114.9(3) . .
C19A C23A C25A 110.7(3) . .
C24A C23A C25A 109.6(3) . .
C27A C26A C1A 114.1(3) . .
C27A C26A C29A 106.5(3) . .
C1A C26A C29A 107.8(3) . .
C27A C26A C28A 106.6(3) . .
C1A C26A C28A 113.5(3) . .
C29A C26A C28A 108.0(3) . .
C31A C30A Y1A 134.44(10) . .
C31A C30A Y1A 134.44(10) . 4_565
Y1A C30A Y1A 90.85(18) . 4_565
C30A C31A C32A 176.5(6) . .
C37A C32A C33A 122.2(4) . .
C37A C32A C31A 119.2(4) . .
C33A C32A C31A 118.6(4) . .
C34A C33A C32A 123.3(4) . .
C35A C34A C33A 114.6(4) . .
C34A C35A C36A 123.4(4) . .
C35A C36A C37A 122.5(4) . .
C32A C37A C36A 114.1(4) . .
C39A C38A Y1A 135.10(9) . 4_565
C39A C38A Y1A 135.10(9) . .
Y1A C38A Y1A 89.77(17) 4_565 .
C38A C39A C40A 178.8(5) . .
C41A C40A C41A 118.4(5) 4_565 .
C41A C40A C39A 120.6(2) 4_565 .
C41A C40A C39A 120.6(2) . .
C42A C41A C40A 121.2(4) . .
C41A C42A C43A 119.3(4) . .
C42A C43A C42A 120.6(5) . 4_565
C44A C44A C45A 176.4(2) 4_565 .
C44A C44A Y1A 114.55(7) 4_565 .
C45A C44A Y1A 61.9(2) . .
C44A C45A C46A 123.3(3) . .
C44A C45A Y1A 88.7(2) . .
C46A C45A Y1A 148.0(3) . .
C47A C46A C51A 117.1(4) . .
C47A C46A C45A 120.8(3) . .
C51A C46A C45A 122.0(4) . .
C48A C47A C46A 122.7(4) . .
C47A C48A C49A 119.1(5) . .
C48A C49A C50A 120.0(4) . .
C51A C50A C49A 121.1(4) . .
C50A C51A C46A 120.1(4) . .
N1B Y1B N2B 56.80(9) . .
N1B Y1B C45B 111.71(10) . .
N2B Y1B C45B 113.22(11) . .
N1B Y1B C38B 140.41(13) . .
N2B Y1B C38B 100.93(10) . .
C45B Y1B C38B 107.16(14) . .
N1B Y1B C30B 92.53(10) . .
N2B Y1B C30B 136.41(12) . .
C45B Y1B C30B 106.47(13) . .
C38B Y1B C30B 83.42(12) . .
N1B Y1B C44B 134.04(9) . .
N2B Y1B C44B 138.40(10) . .
C45B Y1B C44B 29.50(10) . .
C38B Y1B C44B 84.99(12) . .
C30B Y1B C44B 85.01(12) . .
N1B Y1B C1B 28.71(9) . .
N2B Y1B C1B 28.73(9) . .
C45B Y1B C1B 111.26(10) . .
C38B Y1B C1B 126.09(11) . .
C30B Y1B C1B 118.55(11) . .
C44B Y1B C1B 140.63(9) . .
N1B Y1B Y1B 135.87(7) . 4_565
N2B Y1B Y1B 142.28(7) . 4_565
C45B Y1B Y1B 94.79(8) . 4_565
C38B Y1B Y1B 44.54(8) . 4_565
C30B Y1B Y1B 45.00(8) . 4_565
C44B Y1B Y1B 65.29(7) . 4_565
C1B Y1B Y1B 153.47(6) . 4_565
C1B N1B C2B 132.4(3) . .
C1B N1B Y1B 95.3(2) . .
C2B N1B Y1B 132.3(2) . .
C1B N2B C14B 127.8(3) . .
C1B N2B Y1B 94.8(2) . .
C14B N2B Y1B 136.9(2) . .
N2B C1B N1B 110.7(3) . .
N2B C1B C26B 124.0(3) . .
N1B C1B C26B 124.7(3) . .
N2B C1B Y1B 56.50(17) . .
N1B C1B Y1B 55.99(17) . .
C26B C1B Y1B 161.3(2) . .
C7B C2B C3B 121.2(3) . .
C7B C2B N1B 119.4(3) . .
C3B C2B N1B 118.9(3) . .
C4B C3B C2B 118.2(3) . .
C4B C3B C8B 120.1(3) . .
C2B C3B C8B 121.7(3) . .
C5B C4B C3B 122.3(3) . .
C4B C5B C6B 118.2(3) . .
C7B C6B C5B 122.5(3) . .
C6B C7B C2B 117.6(3) . .
C6B C7B C11B 120.4(3) . .
C2B C7B C11B 121.9(3) . .
C10B C8B C3B 114.2(3) . .
C10B C8B C9B 110.8(3) . .
C3B C8B C9B 111.1(3) . .
C7B C11B C13B 112.9(3) . .
C7B C11B C12B 110.8(3) . .
C13B C11B C12B 110.3(3) . .
C15B C14B N2B 120.5(3) . .
C15B C14B C19B 119.8(3) . .
N2B C14B C19B 119.0(3) . .
C16B C15B C14B 117.9(3) . .
C16B C15B C20B 120.3(3) . .
C14B C15B C20B 121.7(3) . .
C17B C16B C15B 122.0(3) . .
C16B C17B C18B 119.5(3) . .
C17B C18B C19B 122.1(3) . .
C18B C19B C14B 118.4(3) . .
C18B C19B C23B 120.6(3) . .
C14B C19B C23B 121.0(3) . .
C15B C20B C21B 113.4(3) . .
C15B C20B C22B 110.7(3) . .
C21B C20B C22B 109.8(3) . .
C19B C23B C25B 113.8(3) . .
C19B C23B C24B 109.8(3) . .
C25B C23B C24B 110.1(3) . .
C29B C26B C28B 106.7(3) . .
C29B C26B C27B 108.4(3) . .
C28B C26B C27B 107.5(3) . .
C29B C26B C1B 113.6(3) . .
C28B C26B C1B 113.1(3) . .
C27B C26B C1B 107.3(3) . .
C31B C30B Y1B 134.81(9) . 4_565
C31B C30B Y1B 134.81(9) . .
Y1B C30B Y1B 90.01(16) 4_565 .
C30B C31B C32B 177.7(6) . .
C37B C32B C33B 121.0(6) . .
C37B C32B C31B 121.3(5) . .
C33B C32B C31B 117.7(5) . .
C32B C33B C34B 117.4(6) . .
C35B C34B C33B 117.9(7) . .
C36B C35B C34B 125.1(7) . .
C35B C36B C37B 118.6(7) . .
C32B C37B C36B 120.0(6) . .
C39B C38B Y1B 134.39(8) . 4_565
C39B C38B Y1B 134.39(8) . .
Y1B C38B Y1B 90.92(15) 4_565 .
C38B C39B C40B 179.8(5) . .
C41B C40B C41B 119.8(5) . 4_565
C41B C40B C39B 120.0(2) . .
C41B C40B C39B 120.0(2) 4_565 .
C42B C41B C40B 119.9(4) . .
C41B C42B C43B 119.7(4) . .
C42B C43B C42B 120.9(5) . 4_565
C44B C44B C45B 176.4(2) 4_565 .
C44B C44B Y1B 114.71(7) 4_565 .
C45B C44B Y1B 61.72(18) . .
C44B C45B C46B 121.8(3) . .
C44B C45B Y1B 88.8(2) . .
C46B C45B Y1B 148.9(2) . .
C47B C46B C51B 116.2(3) . .
C47B C46B C45B 121.1(3) . .
C51B C46B C45B 122.6(3) . .
C48B C47B C46B 122.6(3) . .
C47B C48B C49B 119.9(4) . .
C50B C49B C48B 118.9(3) . .
C49B C50B C51B 121.0(3) . .
C50B C51B C46B 121.4(3) . .
C2S C1S C6S 121.7(4) . .
C1S C2S C3S 117.7(4) . .
C4S C3S C2S 119.4(5) . .
C5S C4S C3S 119.7(5) . .
C6S C5S C4S 123.3(5) . .
C5S C6S C1S 118.1(5) . .

loop_
_geom_bond_atom_site_label_1
_geom_bond_atom_site_label_2
_geom_bond_distance
_geom_bond_site_symmetry_2
Y1A N1A 2.308(3) .
Y1A N2A 2.337(3) .
Y1A C45A 2.371(4) .
Y1A C30A 2.467(4) .
Y1A C38A 2.490(4) .
Y1A C44A 2.688(3) .
Y1A C1A 2.778(3) .
Y1A Y1A 3.5145(7) 4_565
N1A C1A 1.341(4) .
N1A C2A 1.435(4) .
N2A C1A 1.349(4) .
N2A C14A 1.427(4) .
C1A C26A 1.538(5) .
C2A C3A 1.394(5) .
C2A C7A 1.395(5) .
C3A C4A 1.407(5) .
C3A C8A 1.516(5) .
C4A C5A 1.377(6) .
C5A C6A 1.360(5) .
C6A C7A 1.396(5) .
C7A C11A 1.519(5) .
C8A C10A 1.513(6) .
C8A C9A 1.524(6) .
C11A C12A 1.531(5) .
C11A C13A 1.558(5) .
C14A C19A 1.391(5) .
C14A C15A 1.426(5) .
C15A C16A 1.375(5) .
C15A C20A 1.525(5) .
C16A C17A 1.403(5) .
C17A C18A 1.337(5) .
C18A C19A 1.415(5) .
C19A C23A 1.504(5) .
C20A C22A 1.525(5) .
C20A C21A 1.563(5) .
C23A C24A 1.528(5) .
C23A C25A 1.550(5) .
C26A C27A 1.513(5) .
C26A C29A 1.540(5) .
C26A C28A 1.566(5) .
C30A C31A 1.238(8) .
C30A Y1A 2.467(4) 4_565
C31A C32A 1.477(8) .
C32A C37A 1.381(4) .
C32A C33A 1.389(4) .
C33A C34A 1.385(4) .
C34A C35A 1.368(4) .
C35A C36A 1.371(4) .
C36A C37A 1.416(4) .
C38A C39A 1.209(7) .
C38A Y1A 2.490(4) 4_565
C39A C40A 1.446(7) .
C40A C41A 1.392(4) 4_565
C40A C41A 1.392(4) .
C41A C42A 1.377(5) .
C42A C43A 1.388(5) .
C43A C42A 1.388(5) 4_565
C44A C44A 1.281(7) 4_565
C44A C45A 1.320(5) .
C45A C46A 1.489(5) .
C46A C47A 1.391(6) .
C46A C51A 1.400(5) .
C47A C48A 1.364(5) .
C48A C49A 1.370(6) .
C49A C50A 1.376(7) .
C50A C51A 1.368(6) .
Y1B N1B 2.317(3) .
Y1B N2B 2.329(3) .
Y1B C45B 2.367(3) .
Y1B C38B 2.467(3) .
Y1B C30B 2.486(3) .
Y1B C44B 2.687(3) .
Y1B C1B 2.783(3) .
Y1B Y1B 3.5162(7) 4_565
N1B C1B 1.343(4) .
N1B C2B 1.430(4) .
N2B C1B 1.342(4) .
N2B C14B 1.424(4) .
C1B C26B 1.551(4) .
C2B C7B 1.408(5) .
C2B C3B 1.413(5) .
C3B C4B 1.385(5) .
C3B C8B 1.524(5) .
C4B C5B 1.382(5) .
C5B C6B 1.398(5) .
C6B C7B 1.388(5) .
C7B C11B 1.509(5) .
C8B C10B 1.524(5) .
C8B C9B 1.527(5) .
C11B C13B 1.522(5) .
C11B C12B 1.540(5) .
C14B C15B 1.415(5) .
C14B C19B 1.427(5) .
C15B C16B 1.407(5) .
C15B C20B 1.493(5) .
C16B C17B 1.367(5) .
C17B C18B 1.377(5) .
C18B C19B 1.381(5) .
C19B C23B 1.514(5) .
C20B C21B 1.534(5) .
C20B C22B 1.545(5) .
C23B C25B 1.539(5) .
C23B C24B 1.547(5) .
C26B C29B 1.511(5) .
C26B C28B 1.533(5) .
C26B C27B 1.537(5) .
C30B C31B 1.222(7) .
C30B Y1B 2.486(3) 4_565
C31B C32B 1.453(7) .
C32B C37B 1.395(9) .
C32B C33B 1.395(8) .
C33B C34B 1.451(9) .
C34B C35B 1.364(9) .
C35B C36B 1.325(9) .
C36B C37B 1.400(9) .
C38B C39B 1.198(6) .
C38B Y1B 2.467(3) 4_565
C39B C40B 1.448(7) .
C40B C41B 1.398(4) .
C40B C41B 1.398(4) 4_565
C41B C42B 1.381(5) .
C42B C43B 1.386(5) .
C43B C42B 1.386(5) 4_565
C44B C44B 1.270(6) 4_565
C44B C45B 1.323(4) .
C45B C46B 1.475(4) .
C46B C47B 1.394(5) .
C46B C51B 1.394(5) .
C47B C48B 1.378(5) .
C48B C49B 1.383(5) .
C49B C50B 1.373(5) .
C50B C51B 1.384(5) .
C1S C2S 1.368(6) .
C1S C6S 1.378(4) .
C2S C3S 1.401(4) .
C3S C4S 1.361(7) .
C4S C5S 1.346(7) .
C5S C6S 1.318(6) .
